data_7156229
loop_
_publ_author_name
'Kopchuk, Dmitry S.'
'Nikonov, Igor L.'
'Khasanov, Albert F.'
'Giri, Kousik'
'Santra, Sougata'
'Kovalev, Igor S.'
'Nosova, Emiliya V.'
'Gundala, Sravya'
'Venkatapuram, Padmavathi'
'Zyryanov, Grigory V.'
'Majee, Adinath'
'Chupakhin, Oleg N.'

_publ_section_title
;
 Studies on the interactions of 5-R-3-(2-pyridyl)-1,2,4-triazines with
 arynes: inverse demand aza-Diels-Alder reaction versus aryne-mediated
 domino process.
;
_journal_issue 28
_journal_name_full 'Organic &amp; biomolecular chemistry'
_journal_page_first 5119
_journal_page_last 5135
_journal_paper_doi 10.1039/c8ob00847g
_journal_volume 16
_journal_year 2018
_chemical_formula_moiety 'C21 H13 N5'
_chemical_formula_sum 'C21 H13 N5'
_chemical_formula_weight 335.36
_space_group_crystal_system monoclinic
_space_group_IT_number 14
_space_group_name_Hall '-P 2ybc'
_space_group_name_H-M_alt 'P 1 21/c 1'
_symmetry_space_group_name_Hall '-P 2ybc'
_symmetry_space_group_name_H-M 'P 1 21/c 1'
_atom_sites_solution_hydrogens geom
_atom_sites_solution_primary direct
_atom_sites_solution_secondary difmap
_audit_creation_date 2014-04-09
_audit_creation_method
;
  Olex2 1.2-ac2
  (compiled 2012.03.27 svn.r2268, GUI svn.r4156)
;
_audit_update_record
;
2017-07-14 deposited with the CCDC.
2018-04-24 downloaded from the CCDC.
;
_cell_angle_alpha 90.00
_cell_angle_beta 98.654(5)
_cell_angle_gamma 90.00
_cell_formula_units_Z 4
_cell_length_a 13.2575(7)
_cell_length_b 15.3061(7)
_cell_length_c 7.8541(3)
_cell_measurement_reflns_used 2041
_cell_measurement_temperature 120.01(10)
_cell_measurement_theta_max 30.0940
_cell_measurement_theta_min 2.6460
_cell_volume 1575.61(13)
_computing_cell_refinement
;
CrysAlisPro, Agilent Technologies,
Version 1.171.36.28 (release 01-02-2013 CrysAlis171 .NET)
(compiled Feb  1 2013,16:14:44)
;
_computing_data_collection
;
CrysAlisPro, Agilent Technologies,
Version 1.171.36.28 (release 01-02-2013 CrysAlis171 .NET)
(compiled Feb  1 2013,16:14:44)
;
_computing_data_reduction
;
CrysAlisPro, Agilent Technologies,
Version 1.171.36.28 (release 01-02-2013 CrysAlis171 .NET)
(compiled Feb  1 2013,16:14:44)
;
_computing_molecular_graphics
;
O. V. Dolomanov, L. J. Bourhis, R. J. Gildea, J. A. K. Howard and H. Puschmann,
OLEX2: a complete structure solution, refinement and analysis program.
J. Appl. Cryst. (2009). 42, 339-341.
;
_computing_publication_material
;
O. V. Dolomanov, L. J. Bourhis, R. J. Gildea, J. A. K. Howard and H. Puschmann,
OLEX2: a complete structure solution, refinement and analysis program.
J. Appl. Cryst. (2009). 42, 339-341.
;
_computing_structure_refinement
;
SHELXL, G.M. Sheldrick, Acta Cryst.
(2008). A64, 112-122
;
_computing_structure_solution
;
SHELXS, G.M. Sheldrick, Acta Cryst.
(2008). A64, 112-122
;
_diffrn_ambient_temperature 120.01(10)
_diffrn_detector_area_resol_mean 15.9555
_diffrn_measured_fraction_theta_full 0.9993
_diffrn_measured_fraction_theta_max 0.8760
_diffrn_measurement_details
;
#__ type_ start__ end____ width___ exp.time_
  1 omega  -25.00    0.00   1.0000  120.0000
omega____ theta____ kappa____ phi______ frames
    -      -20.6360  -99.0000   60.0000 25

#__ type_ start__ end____ width___ exp.time_
  2 omega  -34.00   53.00   1.0000  120.0000
omega____ theta____ kappa____ phi______ frames
    -       23.1360  -77.0000  -90.0000 87

#__ type_ start__ end____ width___ exp.time_
  3 omega   -7.00   92.00   1.0000  120.0000
omega____ theta____ kappa____ phi______ frames
    -       23.1360   77.0000   60.0000 99

#__ type_ start__ end____ width___ exp.time_
  4 omega   44.00   79.00   1.0000  120.0000
omega____ theta____ kappa____ phi______ frames
    -       23.1360   77.0000 -180.0000 35
;
_diffrn_measurement_device_type 'Xcalibur, Eos'
_diffrn_measurement_method '\w scans'
_diffrn_orient_matrix_UB_11 0.0093107000
_diffrn_orient_matrix_UB_12 -0.0447008000
_diffrn_orient_matrix_UB_13 -0.0157431000
_diffrn_orient_matrix_UB_21 -0.0524328000
_diffrn_orient_matrix_UB_22 -0.0093806000
_diffrn_orient_matrix_UB_23 -0.0004506000
_diffrn_orient_matrix_UB_31 -0.0096936000
_diffrn_orient_matrix_UB_32 0.0079031000
_diffrn_orient_matrix_UB_33 -0.0899551000
_diffrn_radiation_monochromator graphite
_diffrn_radiation_type 'Mo K\a'
_diffrn_radiation_wavelength 0.7107
_diffrn_reflns_av_R_equivalents 0.0373
_diffrn_reflns_av_unetI/netI 0.0672
_diffrn_reflns_limit_h_max 19
_diffrn_reflns_limit_h_min -9
_diffrn_reflns_limit_k_max 19
_diffrn_reflns_limit_k_min -20
_diffrn_reflns_limit_l_max 11
_diffrn_reflns_limit_l_min -10
_diffrn_reflns_number 8647
_diffrn_reflns_theta_full 30.77
_diffrn_reflns_theta_max 30.77
_diffrn_reflns_theta_min 2.66
_diffrn_source 'Enhance (Mo) X-ray Source'
_exptl_absorpt_coefficient_mu 0.088
_exptl_absorpt_correction_T_max 1.00000
_exptl_absorpt_correction_T_min 0.72079
_exptl_absorpt_correction_type multi-scan
_exptl_absorpt_process_details
;
CrysAlisPro, Agilent Technologies,
Version 1.171.36.28 (release 01-02-2013 CrysAlis171 .NET)
(compiled Feb  1 2013,16:14:44)
Empirical absorption correction using spherical harmonics,
 implemented in SCALE3 ABSPACK scaling algorithm.
;
_exptl_crystal_colour 'clear light yellow'
_exptl_crystal_colour_lustre clear
_exptl_crystal_colour_modifier light
_exptl_crystal_colour_primary yellow
_exptl_crystal_density_diffrn 1.414
_exptl_crystal_density_method 'not measured'
_exptl_crystal_description plate
_exptl_crystal_F_000 696
_exptl_crystal_size_max 0.24
_exptl_crystal_size_mid 0.19
_exptl_crystal_size_min 0.14
_refine_diff_density_max 0.426
_refine_diff_density_min -0.346
_refine_diff_density_rms 0.054
_refine_ls_extinction_method none
_refine_ls_goodness_of_fit_ref 1.002
_refine_ls_hydrogen_treatment mixed
_refine_ls_matrix_type full
_refine_ls_number_parameters 287
_refine_ls_number_reflns 4303
_refine_ls_number_restraints 0
_refine_ls_restrained_S_all 1.002
_refine_ls_R_factor_all 0.0909
_refine_ls_R_factor_gt 0.0524
_refine_ls_shift/su_max 0.000
_refine_ls_shift/su_mean 0.000
_refine_ls_structure_factor_coef Fsqd
_refine_ls_weighting_details 'calc w=1/[\s^2^(Fo^2^)+(0.0659P)^2^+0.0000P] where P=(Fo^2^+2Fc^2^)/3'
_refine_ls_weighting_scheme calc
_refine_ls_wR_factor_gt 0.1202
_refine_ls_wR_factor_ref 0.1391
_reflns_number_gt 2828
_reflns_number_total 4303
_reflns_threshold_expression >2sigma(I)
_cod_data_source_file c8ob00847g2.cif
_cod_data_source_block exp_117
_cod_depositor_comments 'Adding full bibliography for 7156227--7156229.cif.'
_cod_database_code 7156229
_chemical_oxdiff_formula C10H10N4
_reflns_odcompleteness_completeness 99.93
_reflns_odcompleteness_iscentric 1
_reflns_odcompleteness_theta 28.22

loop_
_space_group_symop_id
_space_group_symop_operation_xyz
1 'x, y, z'
2 '-x, y+1/2, -z+1/2'
3 '-x, -y, -z'
4 'x, -y-1/2, z-1/2'

loop_
_atom_site_label
_atom_site_type_symbol
_atom_site_fract_x
_atom_site_fract_y
_atom_site_fract_z
_atom_site_U_iso_or_equiv
_atom_site_adp_type
_atom_site_occupancy
_atom_site_symmetry_multiplicity
_atom_site_calc_flag
N3 N 0.88735(11) 0.09535(9) 0.58175(18) 0.0221(3) Uani 1 1 d
N2 N 0.83044(11) 0.02932(9) 0.51652(19) 0.0226(3) Uani 1 1 d
N1 N 0.75471(11) 0.06171(9) 0.39965(18) 0.0188(3) Uani 1 1 d
C7 C 0.89476(13) 0.25715(11) 0.5614(2) 0.0186(4) Uani 1 1 d
N5 N 0.52869(12) -0.05230(10) 0.19619(19) 0.0262(4) Uani 1 1 d
C4 C 0.84869(13) 0.17191(11) 0.5096(2) 0.0182(4) Uani 1 1 d
C5 C 0.76368(13) 0.15090(10) 0.3913(2) 0.0181(3) Uani 1 1 d
C3 C 0.70031(13) -0.06912(11) 0.2172(2) 0.0195(4) Uani 1 1 d
C21 C 0.60497(12) -0.10538(10) 0.1478(2) 0.0151(3) Uani 1 1 d
C6 C 0.69590(13) 0.20158(11) 0.2728(2) 0.0201(4) Uani 1 1 d
N4 N 0.64144(12) 0.24206(10) 0.1755(2) 0.0258(4) Uani 1 1 d
C12 C 0.98253(13) 0.26028(12) 0.6855(2) 0.0228(4) Uani 1 1 d
C18 C 0.78058(16) -0.18228(12) 0.0743(2) 0.0267(4) Uani 1 1 d
C1 C 0.57366(13) 0.01793(11) 0.2939(2) 0.0202(4) Uani 1 1 d
C2 C 0.67989(13) 0.00679(11) 0.3067(2) 0.0203(4) Uani 1 1 d
C15 C 0.36273(14) -0.00288(13) 0.2215(2) 0.0269(4) Uani 1 1 d
C14 C 0.40576(14) 0.06852(12) 0.3222(2) 0.0257(4) Uani 1 1 d
C9 C 0.89692(14) 0.41484(12) 0.5470(2) 0.0245(4) Uani 1 1 d
C10 C 0.98221(14) 0.41740(13) 0.6726(2) 0.0248(4) Uani 1 1 d
C11 C 1.02533(14) 0.34037(12) 0.7406(2) 0.0262(4) Uani 1 1 d
C8 C 0.85350(14) 0.33536(11) 0.4918(2) 0.0222(4) Uani 1 1 d
C13 C 0.50902(14) 0.07919(12) 0.3597(2) 0.0225(4) Uani 1 1 d
C16 C 0.42319(14) -0.06268(13) 0.1587(2) 0.0248(4) Uani 1 1 d
C20 C 0.59618(16) -0.17964(12) 0.0444(2) 0.0251(4) Uani 1 1 d
C19 C 0.68421(15) -0.21685(12) 0.0073(2) 0.0264(4) Uani 1 1 d
C17 C 0.78981(14) -0.11042(12) 0.1806(2) 0.0238(4) Uani 1 1 d
H9 H 0.8636(16) 0.4718(14) 0.498(3) 0.038(6) Uiso 1 1 d
H12 H 1.0139(15) 0.2037(13) 0.734(3) 0.028(5) Uiso 1 1 d
H15 H 0.2899(15) -0.0120(12) 0.191(2) 0.026(5) Uiso 1 1 d
H13 H 0.5415(14) 0.1271(13) 0.430(2) 0.026(5) Uiso 1 1 d
H16 H 0.3985(16) -0.1124(14) 0.093(3) 0.036(6) Uiso 1 1 d
H17 H 0.8592(15) -0.0847(13) 0.227(3) 0.037(6) Uiso 1 1 d
H11 H 1.0900(16) 0.3421(13) 0.830(3) 0.038(6) Uiso 1 1 d
H10 H 1.0122(16) 0.4713(14) 0.716(3) 0.038(6) Uiso 1 1 d
H8 H 0.7901(14) 0.3323(11) 0.396(2) 0.020(5) Uiso 1 1 d
H19 H 0.6808(15) -0.2674(13) -0.058(3) 0.030(5) Uiso 1 1 d
H18 H 0.8390(17) -0.2101(14) 0.046(3) 0.042(6) Uiso 1 1 d
H14 H 0.3609(14) 0.1107(13) 0.375(3) 0.029(5) Uiso 1 1 d
H20 H 0.5253(17) -0.2005(14) 0.004(3) 0.041(6) Uiso 1 1 d

loop_
_atom_site_aniso_label
_atom_site_aniso_U_11
_atom_site_aniso_U_22
_atom_site_aniso_U_33
_atom_site_aniso_U_23
_atom_site_aniso_U_13
_atom_site_aniso_U_12
N3 0.0257(7) 0.0172(8) 0.0225(7) -0.0001(6) 0.0002(6) -0.0002(6)
N2 0.0248(7) 0.0181(8) 0.0230(7) 0.0001(6) -0.0027(6) -0.0007(6)
N1 0.0218(7) 0.0135(7) 0.0199(7) 0.0000(6) -0.0012(6) -0.0004(6)
C7 0.0209(8) 0.0167(9) 0.0187(8) -0.0019(7) 0.0045(7) -0.0011(7)
N5 0.0330(9) 0.0204(8) 0.0245(8) 0.0031(6) 0.0022(7) -0.0035(7)
C4 0.0213(8) 0.0150(8) 0.0182(8) -0.0004(7) 0.0027(7) 0.0003(7)
C5 0.0215(8) 0.0130(8) 0.0199(8) -0.0002(6) 0.0031(6) -0.0007(7)
C3 0.0249(9) 0.0133(8) 0.0198(8) 0.0021(7) 0.0014(7) -0.0022(7)
C21 0.0205(8) 0.0084(7) 0.0156(7) 0.0009(6) 0.0006(6) -0.0026(6)
C6 0.0228(8) 0.0146(8) 0.0228(8) -0.0029(7) 0.0033(7) -0.0020(7)
N4 0.0271(8) 0.0195(8) 0.0290(8) 0.0014(7) -0.0019(7) -0.0025(7)
C12 0.0221(9) 0.0187(9) 0.0265(9) -0.0006(7) 0.0002(7) 0.0002(7)
C18 0.0329(10) 0.0200(10) 0.0273(9) -0.0002(8) 0.0048(8) 0.0046(8)
C1 0.0267(9) 0.0166(8) 0.0171(8) 0.0019(7) 0.0022(7) -0.0043(7)
C2 0.0244(8) 0.0141(8) 0.0215(8) 0.0009(7) 0.0006(7) -0.0038(7)
C15 0.0249(9) 0.0302(11) 0.0250(9) 0.0078(8) 0.0011(8) -0.0023(8)
C14 0.0297(10) 0.0231(10) 0.0252(9) 0.0058(8) 0.0077(8) 0.0033(8)
C9 0.0307(10) 0.0159(9) 0.0262(9) -0.0005(7) 0.0017(8) -0.0028(8)
C10 0.0278(9) 0.0180(9) 0.0288(9) -0.0029(8) 0.0047(8) -0.0060(8)
C11 0.0246(9) 0.0245(10) 0.0280(9) -0.0028(8) -0.0007(8) -0.0046(8)
C8 0.0257(9) 0.0177(9) 0.0220(8) -0.0004(7) -0.0003(7) -0.0001(8)
C13 0.0289(9) 0.0177(9) 0.0208(8) 0.0028(7) 0.0035(7) 0.0002(8)
C16 0.0265(9) 0.0231(10) 0.0231(9) 0.0048(8) -0.0019(7) -0.0048(8)
C20 0.0355(10) 0.0150(9) 0.0230(9) 0.0023(7) -0.0017(8) -0.0040(8)
C19 0.0392(11) 0.0150(9) 0.0235(9) -0.0030(7) 0.0001(8) 0.0005(8)
C17 0.0275(9) 0.0164(9) 0.0269(9) 0.0018(7) 0.0023(8) -0.0005(8)

loop_
_atom_type_symbol
_atom_type_description
_atom_type_scat_dispersion_real
_atom_type_scat_dispersion_imag
_atom_type_scat_source
C C 0.0033 0.0016 'International Tables Vol C Tables 4.2.6.8 and 6.1.1.4'
H H 0.0000 0.0000 'International Tables Vol C Tables 4.2.6.8 and 6.1.1.4'
N N 0.0061 0.0033 'International Tables Vol C Tables 4.2.6.8 and 6.1.1.4'

loop_
_geom_angle_atom_site_label_1
_geom_angle_atom_site_label_2
_geom_angle_atom_site_label_3
_geom_angle
N2 N3 C4 109.83(14)
N3 N2 N1 107.86(13)
N2 N1 C5 109.70(13)
N2 N1 C2 121.64(13)
C5 N1 C2 128.66(14)
C12 C7 C4 119.27(16)
C8 C7 C4 122.10(16)
C8 C7 C12 118.63(16)
C21 N5 C1 109.28(14)
C21 N5 C16 128.46(15)
C16 N5 C1 122.25(16)
N3 C4 C7 122.10(15)
N3 C4 C5 107.17(14)
C5 C4 C7 130.73(15)
N1 C5 C4 105.43(14)
N1 C5 C6 121.52(15)
C4 C5 C6 132.99(15)
C2 C3 C21 106.81(15)
C2 C3 C17 134.67(16)
C17 C3 C21 118.46(15)
N5 C21 C3 108.04(14)
C20 C21 N5 129.39(16)
C20 C21 C3 122.51(16)
N4 C6 C5 179.28(19)
C11 C12 C7 120.21(17)
C17 C18 C19 121.33(19)
N5 C1 C2 106.57(15)
N5 C1 C13 118.43(16)
C2 C1 C13 134.96(16)
C3 C2 N1 125.16(16)
C3 C2 C1 109.29(15)
C1 C2 N1 125.52(15)
C16 C15 C14 120.83(17)
C13 C14 C15 121.22(18)
C10 C9 C8 120.21(18)
C11 C10 C9 119.80(18)
C10 C11 C12 120.38(17)
C9 C8 C7 120.74(17)
C14 C13 C1 118.89(17)
C15 C16 N5 118.36(18)
C19 C20 C21 117.70(18)
C20 C19 C18 121.20(18)
C18 C17 C3 118.74(17)

loop_
_geom_bond_atom_site_label_1
_geom_bond_atom_site_label_2
_geom_bond_distance
N3 N2 1.318(2)
N3 C4 1.367(2)
N2 N1 1.3488(19)
N1 C5 1.373(2)
N1 C2 1.416(2)
C7 C4 1.472(2)
C7 C12 1.402(2)
C7 C8 1.393(2)
N5 C21 1.394(2)
N5 C1 1.401(2)
N5 C16 1.394(2)
C4 C5 1.387(2)
C5 C6 1.423(2)
C3 C21 1.412(2)
C3 C2 1.406(2)
C3 C17 1.412(2)
C21 C20 1.392(2)
C6 N4 1.150(2)
C12 C11 1.392(3)
C18 C19 1.410(3)
C18 C17 1.375(3)
C1 C2 1.407(2)
C1 C13 1.419(2)
C15 C14 1.418(3)
C15 C16 1.357(3)
C14 C13 1.366(3)
C9 C10 1.385(3)
C9 C8 1.387(2)
C10 C11 1.382(3)
C20 C19 1.369(3)
